data_4327085
loop_
_publ_author_name
'Lu\'is M. P. Lima'
'Alexandre Lecointre'
'Jean-Fran\,cois Morfin'
'Andr\'es de Blas'
'Dimitris Visvikis'
'Lo\"ic J. Charbonni\`ere'
'Carlos Platas-Iglesias'
'Rapha\"el Tripier'

_publ_contact_author_address
;
Laboratoire de chimie,
electrochimie moleculaire et chimie analytique (UMR 6521)
Universite de Bretagne occidentale
6, avenue Victor Le Gorgeu
CS 93837
F-29238 BREST cedex 3
FRANCE 
;
_publ_contact_author_email 'Tripier, Raphael'
_publ_contact_author_name 'Tripier, Raphael'
_publ_section_title
;
 Positively Charged Lanthanide Complexes with Cyclen-Based Ligands:
 Synthesis, Solid-State and Solution Structure, and Fluoride Interaction
;
_journal_name_full 'Inorganic Chemistry'
_journal_page_first 12508
_journal_page_last 12521
_journal_paper_doi 10.1021/ic201447c
_journal_volume 50
_journal_year 2011
_chemical_compound_source 'synthesis as described'
_chemical_formula_moiety 'C64 H104 Eu2 F N16 O12, 3(Cl), 2(F), 18.16(O)'
_chemical_formula_sum 'C64 H104 Cl3 Eu2 F3 N16 O30.16'
_chemical_formula_weight 2047.45
_chemical_name_common RTLIEU
_chemical_name_systematic
;
 ?
;
_space_group_IT_number 13
_symmetry_cell_setting monoclinic
_symmetry_Int_Tables_number 13
_symmetry_space_group_name_Hall '-P 2yac'
_symmetry_space_group_name_H-M 'P 1 2/n 1'
_atom_sites_solution_hydrogens geom
_atom_sites_solution_primary direct
_atom_sites_solution_secondary difmap
_audit_conform_dict_location ftp://ftp.iucr.org/pub/cif_core.dic
_audit_conform_dict_name cif_core.dic
_audit_conform_dict_version 2.4
_audit_creation_date 2011-06-04T20:20:38-00:00
_audit_creation_method 'WinGX routine CIF_UPDATE'
_cell_angle_alpha 90
_cell_angle_beta 90.018(1)
_cell_angle_gamma 90
_cell_formula_units_Z 2
_cell_length_a 13.3092(3)
_cell_length_b 16.5654(3)
_cell_length_c 20.9868(4)
_cell_measurement_reflns_used 4915
_cell_measurement_temperature 100(2)
_cell_measurement_theta_max 26.13
_cell_measurement_theta_min 2.76
_cell_measurement_wavelength 0.71073
_cell_volume 4627.01(16)
_computing_cell_refinement 'APEX2 v2011.4-1 (Bruker AXS, 2011)'
_computing_data_collection 'APEX2 v2011.4-1 (Bruker AXS, 2011)'
_computing_data_reduction 'APEX2 v2011.4-1 (Bruker AXS, 2011)'
_computing_molecular_graphics 'Ortep-3 for Windows (Farrugia, 1997)'
_computing_publication_material 'WinGX publication routines (Farrugia, 1999)'
_computing_structure_refinement 'SHELXL-97 (Sheldrick, 2008)'
_computing_structure_solution 'SIR97 (Altomare et al., 1999)'
_diffrn_ambient_temperature 100(2)
_diffrn_measured_fraction_theta_full 0.999
_diffrn_measured_fraction_theta_max 0.999
_diffrn_measurement_device_type 'Bruker X8 kappa APEXII CCD'
_diffrn_measurement_method 'omega and phi scans'
_diffrn_radiation_monochromator graphite
_diffrn_radiation_probe x-ray
_diffrn_radiation_type MoK\a
_diffrn_radiation_wavelength 0.71073
_diffrn_reflns_av_R_equivalents 0.0675
_diffrn_reflns_av_unetI/netI 0.0501
_diffrn_reflns_limit_h_max 18
_diffrn_reflns_limit_h_min -18
_diffrn_reflns_limit_k_max 22
_diffrn_reflns_limit_k_min 0
_diffrn_reflns_limit_l_max 28
_diffrn_reflns_limit_l_min 0
_diffrn_reflns_number 84946
_diffrn_reflns_theta_full 29.39
_diffrn_reflns_theta_max 29.39
_diffrn_reflns_theta_min 0.97
_exptl_absorpt_coefficient_mu 1.516
_exptl_absorpt_correction_T_max 0.8879
_exptl_absorpt_correction_T_min 0.7714
_exptl_absorpt_correction_type multi-scan
_exptl_absorpt_process_details 'BRUKER AXS - SADABS'
_exptl_crystal_colour colourless
_exptl_crystal_density_diffrn 1.470
_exptl_crystal_description prism
_exptl_crystal_F_000 2090.4
_exptl_crystal_size_max 0.14
_exptl_crystal_size_mid 0.09
_exptl_crystal_size_min 0.07
_refine_diff_density_max 1.656
_refine_diff_density_min -0.794
_refine_diff_density_rms 0.14
_refine_ls_extinction_method none
_refine_ls_goodness_of_fit_ref 1.021
_refine_ls_hydrogen_treatment constr
_refine_ls_matrix_type full
_refine_ls_number_parameters 739
_refine_ls_number_reflns 12766
_refine_ls_number_restraints 806
_refine_ls_restrained_S_all 1.028
_refine_ls_R_factor_all 0.0727
_refine_ls_R_factor_gt 0.0417
_refine_ls_shift/su_max 0.001
_refine_ls_shift/su_mean 0
_refine_ls_structure_factor_coef Fsqd
_refine_ls_weighting_details 'calc w=1/[\s^2^(Fo^2^)+(0.0523P)^2^+10.3248P] where P=(Fo^2^+2Fc^2^)/3'
_refine_ls_weighting_scheme calc
_refine_ls_wR_factor_gt 0.0976
_refine_ls_wR_factor_ref 0.1117
_reflns_number_gt 9325
_reflns_number_total 12766
_reflns_threshold_expression >2\s(I)
_cod_data_source_file ic201447c_si_001.cif
_cod_data_source_block uc01tra2n
_cod_original_sg_symbol_H-M 'P 2/n'
_cod_database_code 4327085

loop_
_symmetry_equiv_pos_as_xyz
'x, y, z'
'-x+1/2, y, -z+1/2'
'-x, -y, -z'
'x-1/2, -y, z-1/2'

loop_
_atom_site_label
_atom_site_type_symbol
_atom_site_fract_x
_atom_site_fract_y
_atom_site_fract_z
_atom_site_U_iso_or_equiv
_atom_site_adp_type
_atom_site_occupancy
_atom_site_symmetry_multiplicity
_atom_site_calc_flag
_atom_site_refinement_flags
_atom_site_disorder_assembly
_atom_site_disorder_group
Eu1 Eu 0.25 0.395660(11) 0.25 0.01378(5) Uani 1 2 d SU . .
N1 N 0.1005(3) 0.4992(2) 0.21718(19) 0.0226(8) Uani 1 1 d U . .
C2 C 0.0857(3) 0.5647(2) 0.2646(2) 0.0266(11) Uani 1 1 d U . .
H2A H 0.018 0.5883 0.2585 0.032 Uiso 1 1 calc R . .
H2B H 0.1356 0.6078 0.2565 0.032 Uiso 1 1 calc R . .
C3 C 0.0957(4) 0.5370(3) 0.3323(3) 0.0284(10) Uani 1 1 d U . .
H3A H 0.0863 0.5836 0.3612 0.034 Uiso 1 1 calc R . .
H3B H 0.0424 0.4971 0.3418 0.034 Uiso 1 1 calc R . .
N4 N 0.1952(3) 0.5001(2) 0.34441(18) 0.0237(8) Uani 1 1 d U . .
C5 C 0.2702(4) 0.5664(2) 0.3495(2) 0.0276(11) Uani 1 1 d U . .
H5A H 0.2603 0.5946 0.3906 0.033 Uiso 1 1 calc R . .
H5B H 0.2577 0.6059 0.315 0.033 Uiso 1 1 calc R . .
C6 C 0.3787(4) 0.5382(3) 0.3454(2) 0.0272(11) Uani 1 1 d U . .
H6A H 0.4241 0.5849 0.3512 0.033 Uiso 1 1 calc R . .
H6B H 0.3922 0.4992 0.3802 0.033 Uiso 1 1 calc R . .
C7 C 0.0073(4) 0.4504(3) 0.2106(3) 0.0335(11) Uani 1 1 d U . .
H7A H 0.0106 0.4189 0.1705 0.04 Uiso 1 1 calc R . .
H7B H -0.0512 0.4872 0.2076 0.04 Uiso 1 1 calc R . .
C8 C -0.0079(4) 0.3939(2) 0.2653(3) 0.0315(13) Uani 1 1 d U . .
N9 N 0.0747(3) 0.3537(2) 0.2852(2) 0.0245(8) Uani 1 1 d U . .
C10 C 0.0627(4) 0.2980(2) 0.3312(3) 0.0318(11) Uani 1 1 d U . .
H10 H 0.1201 0.2692 0.3458 0.038 Uiso 1 1 calc R . .
C11 C -0.0303(5) 0.2807(3) 0.3582(3) 0.0488(15) Uani 1 1 d U . .
H11 H -0.0364 0.2402 0.39 0.059 Uiso 1 1 calc R . .
C12 C -0.1135(5) 0.3234(3) 0.3379(4) 0.0627(18) Uani 1 1 d U . .
H12 H -0.1775 0.3141 0.3566 0.075 Uiso 1 1 calc R . .
C13 C -0.1022(4) 0.3801(3) 0.2900(4) 0.0544(17) Uani 1 1 d U . .
H13 H -0.1587 0.409 0.2744 0.065 Uiso 1 1 calc R . .
C14 C 0.1925(4) 0.4538(3) 0.4048(2) 0.0300(10) Uani 1 1 d U A .
H14A H 0.1264 0.427 0.409 0.036 Uiso 1 1 calc R . .
H14B H 0.2006 0.4913 0.4411 0.036 Uiso 1 1 calc R . .
C15 C 0.2745(4) 0.3911(2) 0.4070(2) 0.0306(13) Uani 1 1 d U . .
O16 O 0.3019(3) 0.35868(17) 0.35664(15) 0.0257(7) Uani 1 1 d U A .
N17A N 0.3191(6) 0.3750(4) 0.4627(4) 0.0246(14) Uani 0.577(4) 1 d PDU A 1
H17A H 0.2994 0.4034 0.4958 0.029 Uiso 0.577(4) 1 calc PR A 1
C18A C 0.3983(7) 0.3143(5) 0.4738(5) 0.0397(18) Uani 0.577(4) 1 d PDU A 1
H18A H 0.4108 0.2845 0.4338 0.048 Uiso 0.577(4) 1 calc PR A 1
H18B H 0.3743 0.275 0.506 0.048 Uiso 0.577(4) 1 calc PR A 1
C19A C 0.4936(7) 0.3503(5) 0.4961(4) 0.0448(18) Uani 0.577(4) 1 d PDU A 1
H19A H 0.4817 0.3849 0.5339 0.054 Uiso 0.577(4) 1 calc PR A 1
H19B H 0.542 0.3075 0.5079 0.054 Uiso 0.577(4) 1 calc PR A 1
O20A O 0.5329(6) 0.3987(4) 0.4430(4) 0.0499(17) Uani 0.577(4) 1 d PDU A 1
C21A C 0.6235(8) 0.4391(7) 0.4616(5) 0.064(2) Uani 0.577(4) 1 d PDU A 1
H21A H 0.606 0.4843 0.4904 0.076 Uiso 0.577(4) 1 calc PR A 1
H21B H 0.666 0.4009 0.4859 0.076 Uiso 0.577(4) 1 calc PR A 1
C22A C 0.6785(9) 0.4690(8) 0.4106(6) 0.076(3) Uani 0.577(4) 1 d PDU A 1
H22A H 0.6314 0.4959 0.3809 0.091 Uiso 0.577(4) 1 calc PR A 1
H22B H 0.7083 0.4226 0.3876 0.091 Uiso 0.577(4) 1 calc PR A 1
O23A O 0.7685(7) 0.5323(6) 0.4274(5) 0.089(3) Uani 0.577(4) 1 d PDU A 1
H23A H 0.8086 0.5108 0.4532 0.133 Uiso 0.577(4) 1 calc PR A 1
N17B N 0.2867(7) 0.3653(6) 0.4659(6) 0.029(2) Uani 0.423(4) 1 d PDU A 2
H17B H 0.2478 0.3842 0.4963 0.034 Uiso 0.423(4) 1 calc PR A 2
C18B C 0.3638(8) 0.3058(7) 0.4814(7) 0.038(2) Uani 0.423(4) 1 d PDU A 2
H18C H 0.3351 0.2666 0.512 0.045 Uiso 0.423(4) 1 calc PR A 2
H18D H 0.3811 0.2758 0.4421 0.045 Uiso 0.423(4) 1 calc PR A 2
C19B C 0.4558(9) 0.3387(9) 0.5084(6) 0.052(3) Uani 0.423(4) 1 d PDU A 2
H19C H 0.4986 0.2942 0.5244 0.062 Uiso 0.423(4) 1 calc PR A 2
H19D H 0.4392 0.3743 0.5448 0.062 Uiso 0.423(4) 1 calc PR A 2
O20B O 0.5103(7) 0.3846(7) 0.4600(6) 0.055(2) Uani 0.423(4) 1 d PDU A 2
C21B C 0.6098(9) 0.4039(10) 0.4840(6) 0.064(3) Uani 0.423(4) 1 d PDU A 2
H21C H 0.6051 0.4483 0.5155 0.076 Uiso 0.423(4) 1 calc PR A 2
H21D H 0.6388 0.3562 0.5056 0.076 Uiso 0.423(4) 1 calc PR A 2
C22B C 0.6731(12) 0.4278(8) 0.4327(9) 0.083(3) Uani 0.423(4) 1 d PDU A 2
H22C H 0.6631 0.3912 0.3959 0.1 Uiso 0.423(4) 1 calc PR A 2
H22D H 0.7444 0.4246 0.4459 0.1 Uiso 0.423(4) 1 calc PR A 2
O23B O 0.6445(11) 0.5219(7) 0.4121(7) 0.089(4) Uani 0.423(4) 1 d PDU A 2
H23B H 0.5875 0.5338 0.4264 0.134 Uiso 0.423(4) 1 calc PR A 2
Eu2 Eu 0.25 0.114759(11) 0.25 0.01297(6) Uani 1 2 d SU . .
N51 N 0.1099(3) 0.0125(2) 0.2925(2) 0.0234(8) Uani 1 1 d U . .
C52 C 0.1416(4) -0.0259(2) 0.3538(2) 0.0282(10) Uani 1 1 d U . .
H52A H 0.1358 0.0141 0.3887 0.034 Uiso 1 1 calc R . .
H52B H 0.096 -0.0714 0.3637 0.034 Uiso 1 1 calc R . .
C53 C 0.2455(6) -0.05570(19) 0.35094(19) 0.0264(8) Uani 1 1 d U . .
H53A H 0.2511 -0.0955 0.3159 0.032 Uiso 1 1 calc R . .
H53B H 0.2617 -0.0838 0.3913 0.032 Uiso 1 1 calc R . .
N54 N 0.3208(3) 0.0105(2) 0.34028(19) 0.0238(8) Uani 1 1 d U . .
C55 C 0.4198(4) -0.0262(3) 0.3213(3) 0.0304(10) Uani 1 1 d U . .
H55A H 0.474 0.0142 0.3269 0.037 Uiso 1 1 calc R . .
H55B H 0.4347 -0.0728 0.3492 0.037 Uiso 1 1 calc R . .
C56 C 0.4169(3) -0.0534(2) 0.2531(3) 0.0287(9) Uani 1 1 d U . .
H56A H 0.4836 -0.0754 0.2414 0.034 Uiso 1 1 calc R . .
H56B H 0.3673 -0.0976 0.2489 0.034 Uiso 1 1 calc R . .
C57 C 0.0182(4) 0.0621(3) 0.3066(3) 0.0373(12) Uani 1 1 d U . .
H57A H -0.0393 0.0255 0.3145 0.045 Uiso 1 1 calc R . .
H57B H 0.0299 0.0937 0.3459 0.045 Uiso 1 1 calc R . .
C58 C -0.0079(3) 0.1181(2) 0.2539(4) 0.0361(12) Uani 1 1 d U . .
N59 N 0.0689(3) 0.15599(19) 0.22603(19) 0.0230(8) Uani 1 1 d U . .
C60 C 0.0482(4) 0.2120(3) 0.1814(3) 0.0296(11) Uani 1 1 d U . .
H60 H 0.1023 0.2408 0.1626 0.036 Uiso 1 1 calc R . .
C61 C -0.0480(5) 0.2290(3) 0.1621(4) 0.0533(16) Uani 1 1 d U . .
H61 H -0.0596 0.269 0.1304 0.064 Uiso 1 1 calc R . .
C62 C -0.1255(5) 0.1892(4) 0.1879(5) 0.083(2) Uani 1 1 d U . .
H62 H -0.1923 0.2002 0.1745 0.1 Uiso 1 1 calc R . .
C63 C -0.1071(4) 0.1317(3) 0.2343(5) 0.074(2) Uani 1 1 d U . .
H63 H -0.1609 0.102 0.2527 0.089 Uiso 1 1 calc R . .
C64 C 0.3357(5) 0.0557(3) 0.4010(2) 0.0338(11) Uani 1 1 d U B .
H64A H 0.4031 0.0811 0.4011 0.041 Uiso 1 1 calc R . .
H64B H 0.3321 0.0178 0.4374 0.041 Uiso 1 1 calc R . .
C65 C 0.2565(6) 0.1194(2) 0.40787(19) 0.0320(11) Uani 1 1 d U . .
O66 O 0.2183(3) 0.15188(16) 0.35918(15) 0.0273(8) Uani 1 1 d U B .
N67A N 0.2485(8) 0.1415(3) 0.4675(3) 0.0276(13) Uani 0.579(2) 1 d PDU B 1
H67A H 0.2865 0.1189 0.4968 0.033 Uiso 0.579(2) 1 calc PR B 1
C68A C 0.1751(6) 0.2049(4) 0.4855(4) 0.0291(16) Uani 0.579(2) 1 d PDU B 1
H68A H 0.2079 0.2435 0.5149 0.035 Uiso 0.579(2) 1 calc PR B 1
H68B H 0.1548 0.2349 0.4468 0.035 Uiso 0.579(2) 1 calc PR B 1
C69A C 0.0847(7) 0.1718(5) 0.5164(4) 0.0354(17) Uani 0.579(2) 1 d PDU B 1
H69A H 0.1047 0.1361 0.5521 0.042 Uiso 0.579(2) 1 calc PR B 1
H69B H 0.0437 0.2164 0.534 0.042 Uiso 0.579(2) 1 calc PR B 1
O70A O 0.0251(5) 0.1258(3) 0.4699(3) 0.0326(14) Uani 0.579(2) 1 d PDU B 1
C71A C -0.0685(7) 0.0903(5) 0.4952(4) 0.0364(16) Uani 0.579(2) 1 d PDU B 1
H71A H -0.051 0.0488 0.5274 0.044 Uiso 0.579(2) 1 calc PR B 1
H71B H -0.1075 0.133 0.517 0.044 Uiso 0.579(2) 1 calc PR B 1
C72A C -0.1305(7) 0.0538(4) 0.4470(4) 0.0311(15) Uani 0.579(2) 1 d PDU B 1
H72A H -0.188 0.0278 0.4688 0.037 Uiso 0.579(2) 1 calc PR B 1
H72B H -0.0908 0.0103 0.4268 0.037 Uiso 0.579(2) 1 calc PR B 1
O73A O -0.1731(5) 0.1067(3) 0.3936(3) 0.0331(14) Uani 0.579(2) 1 d PDU B 1
H73A H -0.194 0.0771 0.3639 0.05 Uiso 0.579(2) 1 calc PR B 1
N67B N 0.2130(8) 0.1362(6) 0.4652(6) 0.0304(19) Uani 0.421(2) 1 d PDU B 2
H67B H 0.2318 0.1061 0.4976 0.037 Uiso 0.421(2) 1 calc PR B 2
C68B C 0.1375(8) 0.1997(7) 0.4790(7) 0.038(2) Uani 0.421(2) 1 d PDU B 2
H68C H 0.1659 0.2384 0.5101 0.046 Uiso 0.421(2) 1 calc PR B 2
H68D H 0.1222 0.2296 0.4393 0.046 Uiso 0.421(2) 1 calc PR B 2
C69B C 0.0435(9) 0.1656(8) 0.5050(6) 0.046(2) Uani 0.421(2) 1 d PDU B 2
H69C H 0.0586 0.1326 0.5431 0.055 Uiso 0.421(2) 1 calc PR B 2
H69D H -0.0021 0.2098 0.5178 0.055 Uiso 0.421(2) 1 calc PR B 2
O70B O -0.0050(7) 0.1156(7) 0.4568(6) 0.054(2) Uani 0.421(2) 1 d PDU B 2
C71B C -0.1129(9) 0.0970(10) 0.4674(8) 0.070(3) Uani 0.421(2) 1 d PDU B 2
H71C H -0.1235 0.0381 0.4636 0.085 Uiso 0.421(2) 1 calc PR B 2
H71D H -0.132 0.1133 0.5111 0.085 Uiso 0.421(2) 1 calc PR B 2
C72B C -0.1762(12) 0.1382(9) 0.4222(9) 0.081(3) Uani 0.421(2) 1 d PDU B 2
H72C H -0.2304 0.1003 0.41 0.097 Uiso 0.421(2) 1 calc PR B 2
H72D H -0.1354 0.1478 0.3835 0.097 Uiso 0.421(2) 1 calc PR B 2
O73B O -0.2321(15) 0.2276(8) 0.4415(6) 0.109(5) Uani 0.421(2) 1 d PDU B 2
H73B H -0.1894 0.2649 0.4399 0.164 Uiso 0.421(2) 1 calc PR B 2
F1 F 0.25 0.25503(14) 0.25 0.0150(5) Uani 1 2 d S . .
Cl1 Cl 0.25 0.75565(6) 0.25 0.0270(2) Uani 1 2 d S . .
O1W O 0.4036(5) 0.7468(2) 0.3668(3) 0.0636(17) Uani 1 1 d U . .
O2W O 0.4111(6) 0.7625(3) 0.1389(3) 0.0692(19) Uani 1 1 d U . .
O3W O 0.3570(4) 0.6807(3) 0.0265(3) 0.0673(15) Uani 1 1 d U . .
O4W O 0.7524(8) 0.5594(3) 0.2871(3) 0.0364(15) Uani 0.5 1 d PU C -1
Cl2A Cl -0.3184(3) 0.1915(2) 0.4985(2) 0.0862(12) Uani 0.579(2) 1 d PU B 1
O11W O 0.7867(12) 0.6647(9) 0.3725(7) 0.149(5) Uani 0.577(4) 1 d PU A 1
O21W O 0.5934(9) 0.7721(7) 0.3378(6) 0.095(4) Uani 0.577(4) 1 d PU A 1
O31W O 0.4399(9) -0.0374(6) 0.5461(5) 0.089(3) Uani 0.579(2) 1 d PU B 1
O33W O 0.3298(6) 0.0882(5) 0.5841(3) 0.0469(19) Uani 0.579(2) 1 d PU B 1
F41 F 0.7244(4) 0.9683(3) 0.3082(2) 0.0416(15) Uani 0.579(2) 1 d PU B 1
O51W O 1.0242(11) 0.4123(8) 0.5067(7) 0.128(4) Uani 0.577(4) 1 d PU A 1
O61W O 0.5938(9) 0.7688(7) 0.1865(6) 0.089(4) Uani 0.577(4) 1 d PU A 1
Cl2B Cl -0.4332(4) 0.1291(3) 0.5122(3) 0.0810(16) Uani 0.421(2) 1 d PU B 2
O12W O 0.8450(12) 0.6014(9) 0.4245(8) 0.091(5) Uani 0.423(4) 1 d PU A 2
O22W O 0.6019(10) 0.7132(8) 0.3024(7) 0.069(3) Uani 0.423(4) 1 d PU A 2
O32W O 0.3807(8) 0.0471(6) 0.5565(5) 0.047(3) Uani 0.421(2) 1 d PU B 2
F42 F 0.8277(9) 0.9192(7) 0.3224(6) 0.088(3) Uani 0.421(2) 1 d PU B 2
O52W O 0.9500(8) 0.4434(6) 0.4647(5) 0.046(2) Uani 0.423(4) 1 d PU A 2
O62W O 0.756(2) 0.8042(12) 0.3663(10) 0.150(6) Uani 0.423(4) 1 d PU A 2

loop_
_atom_site_aniso_label
_atom_site_aniso_U_11
_atom_site_aniso_U_22
_atom_site_aniso_U_33
_atom_site_aniso_U_23
_atom_site_aniso_U_13
_atom_site_aniso_U_12
Eu1 0.01977(12) 0.01008(8) 0.01149(12) 0 -0.0039(2) 0
N1 0.0261(18) 0.0142(13) 0.0275(18) 0.0033(13) -0.0032(16) 0.0014(12)
C2 0.026(2) 0.0176(15) 0.037(3) 0.0015(14) 0.0052(18) 0.0055(13)
C3 0.036(2) 0.0175(19) 0.031(2) -0.0020(17) 0.012(2) 0.0025(17)
N4 0.0415(19) 0.0127(13) 0.0169(17) 0.0008(12) 0.0070(16) 0.0047(12)
C5 0.050(3) 0.0118(13) 0.021(2) -0.0041(13) -0.001(2) 0.0009(15)
C6 0.045(2) 0.0149(19) 0.022(3) -0.0091(18) -0.012(2) 0.0024(19)
C7 0.028(2) 0.0224(19) 0.050(3) 0.0070(18) -0.012(2) 0.0008(16)
C8 0.0225(17) 0.0169(16) 0.055(4) 0.0042(17) 0.0059(19) -0.0002(13)
N9 0.0286(16) 0.0145(14) 0.030(2) 0.0022(13) 0.0080(15) 0.0016(13)
C10 0.045(2) 0.0094(15) 0.041(3) 0.0036(16) 0.020(2) 0.0058(17)
C11 0.060(3) 0.020(2) 0.066(4) 0.006(2) 0.039(3) 0.003(2)
C12 0.045(3) 0.028(2) 0.115(5) 0.008(3) 0.047(3) 0.000(2)
C13 0.027(2) 0.028(2) 0.108(5) 0.008(2) 0.019(3) 0.001(2)
C14 0.056(3) 0.0171(17) 0.017(2) -0.0001(14) 0.0124(19) 0.0070(16)
C15 0.060(4) 0.0165(16) 0.0157(17) -0.0006(13) -0.0025(19) 0.0056(16)
O16 0.0485(18) 0.0150(12) 0.0136(13) -0.0020(11) -0.0040(13) 0.0085(12)
N17A 0.053(3) 0.008(2) 0.013(2) 0.001(2) 0.001(3) -0.001(2)
C18A 0.076(4) 0.017(3) 0.026(4) 0.001(3) -0.020(3) 0.011(2)
C19A 0.072(3) 0.033(4) 0.029(4) 0.000(3) -0.022(3) 0.020(3)
O20A 0.076(3) 0.039(3) 0.034(4) -0.008(3) -0.020(3) 0.003(3)
C21A 0.072(4) 0.050(4) 0.068(5) -0.034(4) -0.014(4) 0.004(3)
C22A 0.063(5) 0.080(6) 0.084(6) -0.031(5) -0.003(5) 0.009(4)
O23A 0.074(6) 0.113(6) 0.079(6) -0.046(5) 0.015(5) -0.008(4)
N17B 0.042(4) 0.028(4) 0.015(3) 0.003(3) 0.005(4) 0.004(3)
C18B 0.061(4) 0.033(4) 0.020(5) -0.002(3) -0.004(4) 0.016(3)
C19B 0.058(4) 0.053(6) 0.043(5) -0.004(4) -0.012(4) 0.018(4)
O20B 0.062(3) 0.058(5) 0.046(5) -0.016(4) -0.004(4) 0.008(4)
C21B 0.076(4) 0.060(5) 0.055(5) -0.026(4) -0.013(4) -0.006(5)
C22B 0.080(5) 0.090(5) 0.079(7) -0.004(6) -0.006(5) -0.023(6)
O23B 0.090(8) 0.095(6) 0.083(8) -0.001(5) -0.015(7) -0.014(6)
Eu2 0.01781(12) 0.01024(8) 0.01085(12) 0 -0.0034(3) 0
N51 0.0271(17) 0.0144(14) 0.029(2) 0.0048(13) 0.0094(16) 0.0048(12)
C52 0.048(2) 0.0119(16) 0.024(2) 0.0073(16) 0.012(2) 0.0031(17)
C53 0.0489(19) 0.0134(12) 0.0169(19) 0.0041(12) -0.004(3) 0.004(2)
N54 0.0460(18) 0.0104(13) 0.0149(18) -0.0034(12) -0.0066(16) 0.0055(13)
C55 0.039(2) 0.0137(17) 0.039(3) -0.0061(17) -0.020(2) 0.0084(16)
C56 0.030(2) 0.0176(13) 0.038(2) -0.011(3) 0.009(3) 0.0054(14)
C57 0.030(2) 0.0204(19) 0.061(3) 0.0150(19) 0.023(2) 0.0051(16)
C58 0.0200(16) 0.0210(15) 0.067(3) 0.009(3) 0.006(3) 0.0025(13)
N59 0.0193(15) 0.0137(13) 0.036(2) 0.0062(12) -0.0012(14) -0.0007(12)
C60 0.035(2) 0.0150(17) 0.038(3) 0.0049(17) -0.015(2) -0.0024(17)
C61 0.041(2) 0.023(2) 0.096(5) 0.021(2) -0.034(3) -0.001(2)
C62 0.028(2) 0.043(3) 0.180(7) 0.042(4) -0.037(3) -0.004(2)
C63 0.0202(19) 0.038(2) 0.164(7) 0.042(4) -0.004(3) 0.000(2)
C64 0.068(3) 0.0218(18) 0.011(2) -0.0043(15) -0.014(2) 0.0085(18)
C65 0.069(3) 0.0158(13) 0.0107(15) 0.0009(11) 0.006(3) 0.001(3)
O66 0.053(2) 0.0156(11) 0.0132(13) 0.0011(10) 0.0084(13) 0.0069(11)
N67A 0.055(3) 0.013(2) 0.015(2) -0.0042(18) -0.001(4) -0.003(3)
C68A 0.055(3) 0.020(3) 0.012(3) -0.005(2) 0.006(3) -0.003(2)
C69A 0.065(3) 0.024(3) 0.017(4) -0.004(3) 0.013(3) -0.001(3)
O70A 0.057(3) 0.016(2) 0.025(3) -0.003(2) 0.020(3) -0.010(2)
C71A 0.056(3) 0.023(3) 0.030(3) 0.009(3) 0.026(3) 0.002(3)
C72A 0.038(3) 0.020(2) 0.036(3) 0.009(2) 0.021(2) 0.001(2)
O73A 0.032(3) 0.024(3) 0.043(3) 0.008(2) 0.026(2) 0.013(2)
N67B 0.051(4) 0.026(4) 0.014(3) 0.002(3) -0.001(3) -0.001(3)
C68B 0.056(4) 0.037(5) 0.021(5) -0.002(4) 0.006(4) 0.007(3)
C69B 0.056(4) 0.047(5) 0.034(5) 0.017(4) 0.007(4) 0.010(4)
O70B 0.060(3) 0.051(5) 0.051(5) 0.010(4) 0.009(4) -0.002(4)
C71B 0.072(4) 0.079(5) 0.061(6) 0.022(5) 0.023(4) -0.025(4)
C72B 0.065(5) 0.098(6) 0.079(8) 0.010(6) 0.000(6) -0.016(5)
O73B 0.152(12) 0.119(7) 0.056(7) 0.019(6) 0.013(9) 0.026(7)
F1 0.0184(11) 0.0133(10) 0.0133(11) 0 -0.001(4) 0
Cl1 0.0417(6) 0.0144(4) 0.0249(6) 0 0.000(2) 0
O1W 0.085(4) 0.046(3) 0.060(3) -0.002(2) -0.021(3) -0.005(2)
O2W 0.102(4) 0.041(2) 0.064(4) 0.003(2) 0.045(3) -0.007(2)
O3W 0.089(3) 0.048(2) 0.064(3) 0.012(2) 0.017(3) -0.016(2)
O4W 0.047(3) 0.018(2) 0.044(3) 0.013(2) 0.008(5) 0.014(4)
Cl2A 0.088(2) 0.078(2) 0.093(3) -0.0261(19) -0.030(2) 0.0281(19)
O11W 0.152(8) 0.151(8) 0.143(8) 0.008(6) 0.000(7) -0.043(6)
O21W 0.079(6) 0.108(6) 0.096(7) 0.013(5) 0.013(5) -0.011(5)
O31W 0.091(6) 0.092(6) 0.084(6) 0.021(5) -0.024(5) -0.004(5)
O33W 0.063(4) 0.056(4) 0.022(3) 0.010(3) -0.004(3) -0.014(3)
F41 0.071(4) 0.039(2) 0.014(2) 0.0131(17) -0.008(2) -0.038(2)
O51W 0.143(7) 0.136(7) 0.106(7) -0.030(6) 0.054(6) -0.046(6)
O61W 0.062(5) 0.121(6) 0.085(6) 0.029(5) 0.013(5) 0.002(5)
Cl2B 0.068(3) 0.082(3) 0.094(3) 0.049(3) 0.000(3) 0.010(2)
O12W 0.087(7) 0.090(7) 0.096(8) -0.006(6) -0.001(6) 0.009(6)
O22W 0.055(6) 0.073(6) 0.079(7) -0.014(6) -0.017(5) -0.003(5)
O32W 0.048(5) 0.051(5) 0.041(5) 0.000(4) -0.024(4) -0.004(4)
F42 0.087(6) 0.089(6) 0.089(6) -0.014(5) 0.026(5) -0.039(5)
O52W 0.045(5) 0.046(4) 0.048(5) -0.026(4) 0.035(4) -0.008(4)
O62W 0.145(9) 0.162(9) 0.142(9) -0.007(7) -0.006(8) -0.019(8)

loop_
_atom_type_symbol
_atom_type_description
_atom_type_scat_dispersion_real
_atom_type_scat_dispersion_imag
_atom_type_scat_source
C C 0.0033 0.0016 'International Tables Vol C Tables 4.2.6.8 and 6.1.1.4'
H H 0 0 'International Tables Vol C Tables 4.2.6.8 and 6.1.1.4'
N N 0.0061 0.0033 'International Tables Vol C Tables 4.2.6.8 and 6.1.1.4'
O O 0.0106 0.006 'International Tables Vol C Tables 4.2.6.8 and 6.1.1.4'
F F 0.0171 0.0103 'International Tables Vol C Tables 4.2.6.8 and 6.1.1.4'
Cl Cl 0.1484 0.1585 'International Tables Vol C Tables 4.2.6.8 and 6.1.1.4'
Eu Eu -0.1578 3.6682 'International Tables Vol C Tables 4.2.6.8 and 6.1.1.4'

loop_
_geom_angle_atom_site_label_1
_geom_angle_atom_site_label_2
_geom_angle_atom_site_label_3
_geom_angle
_geom_angle_site_symmetry_1
_geom_angle_site_symmetry_3
F1 Eu1 O16 75.34(7) . 2
F1 Eu1 O16 75.34(7) . .
O16 Eu1 O16 150.68(13) 2 .
F1 Eu1 N9 74.16(8) . .
O16 Eu1 N9 86.44(13) 2 .
O16 Eu1 N9 85.64(13) . .
F1 Eu1 N9 74.16(8) . 2
O16 Eu1 N9 85.64(13) 2 2
O16 Eu1 N9 86.44(13) . 2
N9 Eu1 N9 148.32(15) . 2
F1 Eu1 N1 129.15(8) . 2
O16 Eu1 N1 127.09(12) 2 2
O16 Eu1 N1 73.53(11) . 2
N9 Eu1 N1 140.43(12) . 2
N9 Eu1 N1 64.77(11) 2 2
F1 Eu1 N1 129.15(8) . .
O16 Eu1 N1 73.53(11) 2 .
O16 Eu1 N1 127.09(12) . .
N9 Eu1 N1 64.77(11) . .
N9 Eu1 N1 140.43(12) 2 .
N1 Eu1 N1 101.70(15) 2 .
F1 Eu1 N4 129.33(7) . 2
O16 Eu1 N4 64.24(11) 2 2
O16 Eu1 N4 139.05(12) . 2
N9 Eu1 N4 128.97(13) . 2
N9 Eu1 N4 73.56(12) 2 2
N1 Eu1 N4 65.67(12) 2 2
N1 Eu1 N4 67.15(12) . 2
F1 Eu1 N4 129.33(7) . .
O16 Eu1 N4 139.05(12) 2 .
O16 Eu1 N4 64.24(11) . .
N9 Eu1 N4 73.56(12) . .
N9 Eu1 N4 128.97(13) 2 .
N1 Eu1 N4 67.15(12) 2 .
N1 Eu1 N4 65.67(12) . .
N4 Eu1 N4 101.34(15) 2 .
C2 N1 C7 110.4(4) . .
C2 N1 C6 107.3(3) . 2
C7 N1 C6 108.0(4) . 2
C2 N1 Eu1 112.9(3) . .
C7 N1 Eu1 107.0(2) . .
C6 N1 Eu1 111.1(3) 2 .
N1 C2 C3 113.5(3) . .
N1 C2 H2A 108.9 . .
C3 C2 H2A 108.9 . .
N1 C2 H2B 108.9 . .
C3 C2 H2B 108.9 . .
H2A C2 H2B 107.7 . .
N4 C3 C2 111.6(4) . .
N4 C3 H3A 109.3 . .
C2 C3 H3A 109.3 . .
N4 C3 H3B 109.3 . .
C2 C3 H3B 109.3 . .
H3A C3 H3B 108 . .
C3 N4 C14 109.8(4) . .
C3 N4 C5 107.9(3) . .
C14 N4 C5 109.7(4) . .
C3 N4 Eu1 112.1(3) . .
C14 N4 Eu1 107.4(2) . .
C5 N4 Eu1 109.9(3) . .
N4 C5 C6 113.9(3) . .
N4 C5 H5A 108.8 . .
C6 C5 H5A 108.8 . .
N4 C5 H5B 108.8 . .
C6 C5 H5B 108.8 . .
H5A C5 H5B 107.7 . .
N1 C6 C5 111.1(4) 2 .
N1 C6 H6A 109.4 2 .
C5 C6 H6A 109.4 . .
N1 C6 H6B 109.4 2 .
C5 C6 H6B 109.4 . .
H6A C6 H6B 108 . .
N1 C7 C8 112.4(4) . .
N1 C7 H7A 109.1 . .
C8 C7 H7A 109.1 . .
N1 C7 H7B 109.1 . .
C8 C7 H7B 109.1 . .
H7A C7 H7B 107.9 . .
N9 C8 C13 122.9(5) . .
N9 C8 C7 115.9(4) . .
C13 C8 C7 121.1(5) . .
C10 N9 C8 117.7(4) . .
C10 N9 Eu1 120.3(3) . .
C8 N9 Eu1 121.4(3) . .
N9 C10 C11 122.6(5) . .
N9 C10 H10 118.7 . .
C11 C10 H10 118.7 . .
C12 C11 C10 118.9(5) . .
C12 C11 H11 120.6 . .
C10 C11 H11 120.6 . .
C11 C12 C13 118.9(6) . .
C11 C12 H12 120.5 . .
C13 C12 H12 120.5 . .
C8 C13 C12 119.0(6) . .
C8 C13 H13 120.5 . .
C12 C13 H13 120.5 . .
N4 C14 C15 111.5(4) . .
N4 C14 H14A 109.3 . .
C15 C14 H14A 109.3 . .
N4 C14 H14B 109.3 . .
C15 C14 H14B 109.3 . .
H14A C14 H14B 108 . .
O16 C15 N17B 128.5(6) . .
O16 C15 N17A 121.9(5) . .
O16 C15 C14 118.9(4) . .
N17B C15 C14 110.0(6) . .
N17A C15 C14 119.1(5) . .
C15 O16 Eu1 126.5(3) . .
C15 N17A C18A 126.3(7) . .
C15 N17A H17A 116.9 . .
C18A N17A H17A 116.9 . .
N17A C18A C19A 112.8(7) . .
N17A C18A H18A 109 . .
C19A C18A H18A 109 . .
N17A C18A H18B 109 . .
C19A C18A H18B 109 . .
H18A C18A H18B 107.8 . .
O20A C19A C18A 106.6(7) . .
O20A C19A H19A 110.4 . .
C18A C19A H19A 110.4 . .
O20A C19A H19B 110.4 . .
C18A C19A H19B 110.4 . .
H19A C19A H19B 108.6 . .
C21A O20A C19A 110.2(7) . .
C22A C21A O20A 113.5(9) . .
C22A C21A H21A 108.9 . .
O20A C21A H21A 108.9 . .
C22A C21A H21B 108.9 . .
O20A C21A H21B 108.9 . .
H21A C21A H21B 107.7 . .
C21A C22A O23A 116.7(10) . .
C21A C22A H22A 108.1 . .
O23A C22A H22A 108.1 . .
C21A C22A H22B 108.1 . .
O23A C22A H22B 108.1 . .
H22A C22A H22B 107.3 . .
C15 N17B C18B 121.0(10) . .
C15 N17B H17B 119.5 . .
C18B N17B H17B 119.5 . .
C19B C18B N17B 115.2(10) . .
C19B C18B H18C 108.5 . .
N17B C18B H18C 108.5 . .
C19B C18B H18D 108.5 . .
N17B C18B H18D 108.5 . .
H18C C18B H18D 107.5 . .
C18B C19B O20B 110.0(10) . .
C18B C19B H19C 109.7 . .
O20B C19B H19C 109.7 . .
C18B C19B H19D 109.7 . .
O20B C19B H19D 109.7 . .
H19C C19B H19D 108.2 . .
C21B O20B C19B 109.1(10) . .
C22B C21B O20B 109.8(12) . .
C22B C21B H21C 109.7 . .
O20B C21B H21C 109.7 . .
C22B C21B H21D 109.7 . .
O20B C21B H21D 109.7 . .
H21C C21B H21D 108.2 . .
C21B C22B O23B 108.8(12) . .
C21B C22B H22C 109.9 . .
O23B C22B H22C 109.9 . .
C21B C22B H22D 109.9 . .
O23B C22B H22D 109.9 . .
H22C C22B H22D 108.3 . .
C22B O23B H23B 109.5 . .
F1 Eu2 O66 75.21(6) . .
F1 Eu2 O66 75.21(6) . 2
O66 Eu2 O66 150.43(13) . 2
F1 Eu2 N59 74.49(7) . 2
O66 Eu2 N59 84.83(12) . 2
O66 Eu2 N59 87.34(12) 2 2
F1 Eu2 N59 74.49(7) . .
O66 Eu2 N59 87.34(12) . .
O66 Eu2 N59 84.83(12) 2 .
N59 Eu2 N59 148.99(15) 2 .
F1 Eu2 N51 129.34(8) . .
O66 Eu2 N51 73.85(11) . .
O66 Eu2 N51 126.99(12) 2 .
N59 Eu2 N51 139.61(12) 2 .
N59 Eu2 N51 64.99(11) . .
F1 Eu2 N51 129.34(8) . 2
O66 Eu2 N51 126.99(12) . 2
O66 Eu2 N51 73.85(11) 2 2
N59 Eu2 N51 64.99(11) 2 2
N59 Eu2 N51 139.61(12) . 2
N51 Eu2 N51 101.33(15) . 2
F1 Eu2 N54 129.22(7) . 2
O66 Eu2 N54 139.51(11) . 2
O66 Eu2 N54 64.03(10) 2 2
N59 Eu2 N54 129.12(12) 2 2
N59 Eu2 N54 72.97(12) . 2
N51 Eu2 N54 65.82(12) . 2
N51 Eu2 N54 66.93(12) 2 2
F1 Eu2 N54 129.22(7) . .
O66 Eu2 N54 64.03(10) . .
O66 Eu2 N54 139.51(11) 2 .
N59 Eu2 N54 72.97(12) 2 .
N59 Eu2 N54 129.12(12) . .
N51 Eu2 N54 66.93(12) . .
N51 Eu2 N54 65.82(12) 2 .
N54 Eu2 N54 101.57(15) 2 .
C56 N51 C52 107.9(3) 2 .
C56 N51 C57 109.3(4) 2 .
C52 N51 C57 107.0(4) . .
C56 N51 Eu2 114.6(3) 2 .
C52 N51 Eu2 111.1(3) . .
C57 N51 Eu2 106.6(2) . .
C53 C52 N51 111.9(4) . .
C53 C52 H52A 109.2 . .
N51 C52 H52A 109.2 . .
C53 C52 H52B 109.2 . .
N51 C52 H52B 109.2 . .
H52A C52 H52B 107.9 . .
C52 C53 N54 112.8(3) . .
C52 C53 H53A 109 . .
N54 C53 H53A 109 . .
C52 C53 H53B 109 . .
N54 C53 H53B 109 . .
H53A C53 H53B 107.8 . .
C64 N54 C53 109.1(4) . .
C64 N54 C55 108.2(4) . .
C53 N54 C55 109.2(3) . .
C64 N54 Eu2 108.8(2) . .
C53 N54 Eu2 109.6(3) . .
C55 N54 Eu2 111.9(3) . .
C56 C55 N54 110.6(4) . .
C56 C55 H55A 109.5 . .
N54 C55 H55A 109.5 . .
C56 C55 H55B 109.5 . .
N54 C55 H55B 109.5 . .
H55A C55 H55B 108.1 . .
N51 C56 C55 113.4(3) 2 .
N51 C56 H56A 108.9 2 .
C55 C56 H56A 108.9 . .
N51 C56 H56B 108.9 2 .
C55 C56 H56B 108.9 . .
H56A C56 H56B 107.7 . .
C58 C57 N51 112.6(5) . .
C58 C57 H57A 109.1 . .
N51 C57 H57A 109.1 . .
C58 C57 H57B 109.1 . .
N51 C57 H57B 109.1 . .
H57A C57 H57B 107.8 . .
N59 C58 C63 121.2(6) . .
N59 C58 C57 116.2(4) . .
C63 C58 C57 122.6(5) . .
C58 N59 C60 118.2(4) . .
C58 N59 Eu2 120.7(3) . .
C60 N59 Eu2 120.9(3) . .
N59 C60 C61 122.6(5) . .
N59 C60 H60 118.7 . .
C61 C60 H60 118.7 . .
C62 C61 C60 119.8(6) . .
C62 C61 H61 120.1 . .
C60 C61 H61 120.1 . .
C61 C62 C63 119.2(6) . .
C61 C62 H62 120.4 . .
C63 C62 H62 120.4 . .
C62 C63 C58 119.0(6) . .
C62 C63 H63 120.5 . .
C58 C63 H63 120.5 . .
N54 C64 C65 110.0(4) . .
N54 C64 H64A 109.7 . .
C65 C64 H64A 109.7 . .
N54 C64 H64B 109.7 . .
C65 C64 H64B 109.7 . .
H64A C64 H64B 108.2 . .
O66 C65 N67A 128.5(6) . .
O66 C65 N67B 117.1(7) . .
O66 C65 C64 120.4(4) . .
N67A C65 C64 110.3(6) . .
N67B C65 C64 121.9(6) . .
C65 O66 Eu2 126.2(3) . .
C65 N67A C68A 119.8(7) . .
C65 N67A H67A 120.1 . .
C68A N67A H67A 120.1 . .
C69A C68A N67A 112.8(7) . .
C69A C68A H68A 109 . .
N67A C68A H68A 109 . .
C69A C68A H68B 109 . .
N67A C68A H68B 109 . .
H68A C68A H68B 107.8 . .
O70A C69A C68A 109.9(6) . .
O70A C69A H69A 109.7 . .
C68A C69A H69A 109.7 . .
O70A C69A H69B 109.7 . .
C68A C69A H69B 109.7 . .
H69A C69A H69B 108.2 . .
C69A O70A C71A 115.0(6) . .
C72A C71A O70A 113.4(7) . .
C72A C71A H71A 108.9 . .
O70A C71A H71A 108.9 . .
C72A C71A H71B 108.9 . .
O70A C71A H71B 108.9 . .
H71A C71A H71B 107.7 . .
C71A C72A O73A 119.2(6) . .
C71A C72A H72A 107.5 . .
O73A C72A H72A 107.5 . .
C71A C72A H72B 107.5 . .
O73A C72A H72B 107.5 . .
H72A C72A H72B 107 . .
C65 N67B C68B 127.2(10) . .
C65 N67B H67B 116.4 . .
C68B N67B H67B 116.4 . .
C69B C68B N67B 112.1(10) . .
C69B C68B H68C 109.2 . .
N67B C68B H68C 109.2 . .
C69B C68B H68D 109.2 . .
N67B C68B H68D 109.2 . .
H68C C68B H68D 107.9 . .
O70B C69B C68B 109.7(10) . .
O70B C69B H69C 109.7 . .
C68B C69B H69C 109.7 . .
O70B C69B H69D 109.7 . .
C68B C69B H69D 109.7 . .
H69C C69B H69D 108.2 . .
C69B O70B C71B 116.3(11) . .
C72B C71B O70B 111.6(12) . .
C72B C71B H71C 109.3 . .
O70B C71B H71C 109.3 . .
C72B C71B H71D 109.3 . .
O70B C71B H71D 109.3 . .
H71C C71B H71D 108 . .
C71B C72B O73B 120.7(14) . .
C71B C72B H72C 107.2 . .
O73B C72B H72C 107.2 . .
C71B C72B H72D 107.2 . .
O73B C72B H72D 107.2 . .
H72C C72B H72D 106.8 . .
C72B O73B H73B 109.5 . .
Eu2 F1 Eu1 180 . .

loop_
_geom_bond_atom_site_label_1
_geom_bond_atom_site_label_2
_geom_bond_distance
_geom_bond_site_symmetry_2
Eu1 F1 2.330(2) .
Eu1 O16 2.421(3) 2
Eu1 O16 2.421(3) .
Eu1 N9 2.545(4) .
Eu1 N9 2.545(4) 2
Eu1 N1 2.715(4) 2
Eu1 N1 2.715(4) .
Eu1 N4 2.730(4) 2
Eu1 N4 2.730(4) .
N1 C2 1.486(6) .
N1 C7 1.486(6) .
N1 C6 1.491(6) 2
C2 C3 1.500(7) .
C2 H2A 0.99 .
C2 H2B 0.99 .
C3 N4 1.480(6) .
C3 H3A 0.99 .
C3 H3B 0.99 .
N4 C14 1.481(6) .
N4 C5 1.488(6) .
C5 C6 1.520(7) .
C5 H5A 0.99 .
C5 H5B 0.99 .
C6 N1 1.491(6) 2
C6 H6A 0.99 .
C6 H6B 0.99 .
C7 C8 1.495(7) .
C7 H7A 0.99 .
C7 H7B 0.99 .
C8 N9 1.350(6) .
C8 C13 1.378(8) .
N9 C10 1.345(6) .
C10 C11 1.391(8) .
C10 H10 0.95 .
C11 C12 1.381(9) .
C11 H11 0.95 .
C12 C13 1.384(9) .
C12 H12 0.95 .
C13 H13 0.95 .
C14 C15 1.507(7) .
C14 H14A 0.99 .
C14 H14B 0.99 .
C15 O16 1.241(5) .
C15 N17B 1.317(12) .
C15 N17A 1.337(9) .
N17A C18A 1.476(9) .
N17A H17A 0.88 .
C18A C19A 1.477(11) .
C18A H18A 0.99 .
C18A H18B 0.99 .
C19A O20A 1.470(10) .
C19A H19A 0.99 .
C19A H19B 0.99 .
O20A C21A 1.433(10) .
C21A C22A 1.390(13) .
C21A H21A 0.99 .
C21A H21B 0.99 .
C22A O23A 1.631(12) .
C22A H22A 0.99 .
C22A H22B 0.99 .
O23A H23A 0.84 .
N17B C18B 1.459(11) .
N17B H17B 0.88 .
C18B C19B 1.455(13) .
C18B H18C 0.99 .
C18B H18D 0.99 .
C19B O20B 1.461(13) .
C19B H19C 0.99 .
C19B H19D 0.99 .
O20B C21B 1.452(12) .
C21B C22B 1.422(15) .
C21B H21C 0.99 .
C21B H21D 0.99 .
C22B O23B 1.662(14) .
C22B H22C 0.99 .
C22B H22D 0.99 .
O23B H23B 0.84 .
Eu2 F1 2.324(2) .
Eu2 O66 2.410(3) .
Eu2 O66 2.410(3) 2
Eu2 N59 2.555(4) 2
Eu2 N59 2.555(4) .
Eu2 N51 2.673(4) .
Eu2 N51 2.673(4) 2
Eu2 N54 2.731(4) 2
Eu2 N54 2.731(4) .
N51 C56 1.495(6) 2
N51 C52 1.496(6) .
N51 C57 1.501(6) .
C52 C53 1.470(9) .
C52 H52A 0.99 .
C52 H52B 0.99 .
C53 N54 1.502(7) .
C53 H53A 0.99 .
C53 H53B 0.99 .
N54 C64 1.490(6) .
N54 C55 1.505(6) .
C55 C56 1.503(8) .
C55 H55A 0.99 .
C55 H55B 0.99 .
C56 N51 1.495(7) 2
C56 H56A 0.99 .
C56 H56B 0.99 .
C57 C58 1.485(9) .
C57 H57A 0.99 .
C57 H57B 0.99 .
C58 N59 1.335(6) .
C58 C63 1.401(7) .
N59 C60 1.347(6) .
C60 C61 1.372(7) .
C60 H60 0.95 .
C61 C62 1.340(9) .
C61 H61 0.95 .
C62 C63 1.385(10) .
C62 H62 0.95 .
C63 H63 0.95 .
C64 C65 1.499(8) .
C64 H64A 0.99 .
C64 H64B 0.99 .
C65 O66 1.262(6) .
C65 N67A 1.308(8) .
C65 N67B 1.365(12) .
N67A C68A 1.483(9) .
N67A H67A 0.88 .
C68A C69A 1.473(10) .
C68A H68A 0.99 .
C68A H68B 0.99 .
C69A O70A 1.471(9) .
C69A H69A 0.99 .
C69A H69B 0.99 .
O70A C71A 1.477(9) .
C71A C72A 1.438(11) .
C71A H71A 0.99 .
C71A H71B 0.99 .
C72A O73A 1.531(9) .
C72A H72A 0.99 .
C72A H72B 0.99 .
O73A H73A 0.84 .
N67B C68B 1.483(12) .
N67B H67B 0.88 .
C68B C69B 1.476(13) .
C68B H68C 0.99 .
C68B H68D 0.99 .
C69B O70B 1.457(13) .
C69B H69C 0.99 .
C69B H69D 0.99 .
O70B C71B 1.485(12) .
C71B C72B 1.440(15) .
C71B H71C 0.99 .
C71B H71D 0.99 .
C72B O73B 1.706(15) .
C72B H72C 0.99 .
C72B H72D 0.99 .
O73B H73B 0.84 .

loop_
_geom_torsion_atom_site_label_1
_geom_torsion_atom_site_label_2
_geom_torsion_atom_site_label_3
_geom_torsion_atom_site_label_4
_geom_torsion
_geom_torsion_site_symmetry_1
_geom_torsion_site_symmetry_4
F1 Eu1 N1 C2 132.8(2) . .
O16 Eu1 N1 C2 -172.7(3) 2 .
O16 Eu1 N1 C2 30.9(3) . .
N9 Eu1 N1 C2 93.4(3) . .
N9 Eu1 N1 C2 -111.6(3) 2 .
N1 Eu1 N1 C2 -47.2(2) 2 .
N4 Eu1 N1 C2 -104.3(3) 2 .
N4 Eu1 N1 C2 10.9(3) . .
F1 Eu1 N1 C7 11.1(4) . .
O16 Eu1 N1 C7 65.6(3) 2 .
O16 Eu1 N1 C7 -90.8(3) . .
N9 Eu1 N1 C7 -28.3(3) . .
N9 Eu1 N1 C7 126.8(3) 2 .
N1 Eu1 N1 C7 -168.9(4) 2 .
N4 Eu1 N1 C7 134.1(3) 2 .
N4 Eu1 N1 C7 -110.8(3) . .
F1 Eu1 N1 C6 -106.5(3) . 2
O16 Eu1 N1 C6 -52.0(3) 2 2
O16 Eu1 N1 C6 151.6(3) . 2
N9 Eu1 N1 C6 -145.9(3) . 2
N9 Eu1 N1 C6 9.1(4) 2 2
N1 Eu1 N1 C6 73.5(3) 2 2
N4 Eu1 N1 C6 16.4(3) 2 2
N4 Eu1 N1 C6 131.6(3) . 2
C7 N1 C2 C3 80.5(5) . .
C6 N1 C2 C3 -162.1(4) 2 .
Eu1 N1 C2 C3 -39.3(5) . .
N1 C2 C3 N4 57.9(5) . .
C2 C3 N4 C14 -164.3(4) . .
C2 C3 N4 C5 76.2(5) . .
C2 C3 N4 Eu1 -45.0(4) . .
F1 Eu1 N4 C3 -104.1(3) . .
O16 Eu1 N4 C3 12.3(4) 2 .
O16 Eu1 N4 C3 -144.8(3) . .
N9 Eu1 N4 C3 -51.6(3) . .
N9 Eu1 N4 C3 153.9(3) 2 .
N1 Eu1 N4 C3 133.2(3) 2 .
N1 Eu1 N4 C3 17.6(3) . .
N4 Eu1 N4 C3 75.9(3) 2 .
F1 Eu1 N4 C14 16.6(4) . .
O16 Eu1 N4 C14 133.0(3) 2 .
O16 Eu1 N4 C14 -24.0(3) . .
N9 Eu1 N4 C14 69.1(3) . .
N9 Eu1 N4 C14 -85.4(3) 2 .
N1 Eu1 N4 C14 -106.1(3) 2 .
N1 Eu1 N4 C14 138.3(3) . .
N4 Eu1 N4 C14 -163.4(4) 2 .
F1 Eu1 N4 C5 135.9(2) . .
O16 Eu1 N4 C5 -107.7(3) 2 .
O16 Eu1 N4 C5 95.2(3) . .
N9 Eu1 N4 C5 -171.7(3) . .
N9 Eu1 N4 C5 33.8(3) 2 .
N1 Eu1 N4 C5 13.2(3) 2 .
N1 Eu1 N4 C5 -102.4(3) . .
N4 Eu1 N4 C5 -44.1(2) 2 .
C3 N4 C5 C6 -165.6(4) . .
C14 N4 C5 C6 74.8(5) . .
Eu1 N4 C5 C6 -43.0(4) . .
N4 C5 C6 N1 61.7(5) . 2
C2 N1 C7 C8 -76.2(5) . .
C6 N1 C7 C8 166.7(4) 2 .
Eu1 N1 C7 C8 47.0(4) . .
N1 C7 C8 N9 -43.2(6) . .
N1 C7 C8 C13 141.4(5) . .
C13 C8 N9 C10 0.0(8) . .
C7 C8 N9 C10 -175.2(4) . .
C13 C8 N9 Eu1 -170.8(4) . .
C7 C8 N9 Eu1 13.9(6) . .
F1 Eu1 N9 C10 48.6(3) . .
O16 Eu1 N9 C10 124.4(3) 2 .
O16 Eu1 N9 C10 -27.4(3) . .
N9 Eu1 N9 C10 48.6(3) 2 .
N1 Eu1 N9 C10 -84.8(4) 2 .
N1 Eu1 N9 C10 -162.2(4) . .
N4 Eu1 N9 C10 176.8(3) 2 .
N4 Eu1 N9 C10 -91.8(4) . .
F1 Eu1 N9 C8 -140.7(4) . .
O16 Eu1 N9 C8 -65.0(4) 2 .
O16 Eu1 N9 C8 143.3(4) . .
N9 Eu1 N9 C8 -140.7(4) 2 .
N1 Eu1 N9 C8 85.9(4) 2 .
N1 Eu1 N9 C8 8.5(3) . .
N4 Eu1 N9 C8 -12.6(4) 2 .
N4 Eu1 N9 C8 78.9(4) . .
C8 N9 C10 C11 0.1(7) . .
Eu1 N9 C10 C11 171.1(4) . .
N9 C10 C11 C12 -1.2(9) . .
C10 C11 C12 C13 2.1(10) . .
N9 C8 C13 C12 0.9(9) . .
C7 C8 C13 C12 175.9(6) . .
C11 C12 C13 C8 -2.0(10) . .
C3 N4 C14 C15 158.3(4) . .
C5 N4 C14 C15 -83.3(4) . .
Eu1 N4 C14 C15 36.1(5) . .
N4 C14 C15 O16 -32.1(6) . .
N4 C14 C15 N17B 164.3(6) . .
N4 C14 C15 N17A 144.4(5) . .
N17B C15 O16 Eu1 167.4(7) . .
N17A C15 O16 Eu1 -169.1(4) . .
C14 C15 O16 Eu1 7.3(6) . .
F1 Eu1 O16 C15 -138.6(4) . .
O16 Eu1 O16 C15 -138.6(4) 2 .
N9 Eu1 O16 C15 -63.8(4) . .
N9 Eu1 O16 C15 146.9(4) 2 .
N1 Eu1 O16 C15 82.2(4) 2 .
N1 Eu1 O16 C15 -10.2(4) . .
N4 Eu1 O16 C15 87.2(4) 2 .
N4 Eu1 O16 C15 10.0(4) . .
O16 C15 N17A C18A -5.3(10) . .
N17B C15 N17A C18A 110(2) . .
C14 C15 N17A C18A 178.2(6) . .
C15 N17A C18A C19A 117.9(9) . .
N17A C18A C19A O20A -66.7(10) . .
C18A C19A O20A C21A 177.3(8) . .
C19A O20A C21A C22A 164.6(10) . .
O20A C21A C22A O23A 166.9(9) . .
O16 C15 N17B C18B 20.2(14) . .
N17A C15 N17B C18B -57.7(16) . .
C14 C15 N17B C18B -178.2(8) . .
C15 N17B C18B C19B 99.5(14) . .
N17B C18B C19B O20B -69.1(16) . .
C18B C19B O20B C21B -169.4(12) . .
C19B O20B C21B C22B 163.7(13) . .
O20B C21B C22B O23B 77.0(16) . .
F1 Eu2 N51 C56 131.6(2) . 2
O66 Eu2 N51 C56 -173.9(3) . 2
O66 Eu2 N51 C56 29.8(3) 2 2
N59 Eu2 N51 C56 -113.0(3) 2 2
N59 Eu2 N51 C56 91.4(3) . 2
N51 Eu2 N51 C56 -48.4(2) 2 2
N54 Eu2 N51 C56 9.7(3) 2 2
N54 Eu2 N51 C56 -105.8(3) . 2
F1 Eu2 N51 C52 -105.8(3) . .
O66 Eu2 N51 C52 -51.3(3) . .
O66 Eu2 N51 C52 152.4(3) 2 .
N59 Eu2 N51 C52 9.7(4) 2 .
N59 Eu2 N51 C52 -146.0(3) . .
N51 Eu2 N51 C52 74.2(3) 2 .
N54 Eu2 N51 C52 132.3(3) 2 .
N54 Eu2 N51 C52 16.8(3) . .
F1 Eu2 N51 C57 10.4(4) . .
O66 Eu2 N51 C57 64.9(3) . .
O66 Eu2 N51 C57 -91.4(3) 2 .
N59 Eu2 N51 C57 125.9(3) 2 .
N59 Eu2 N51 C57 -29.8(3) . .
N51 Eu2 N51 C57 -169.6(4) 2 .
N54 Eu2 N51 C57 -111.4(3) 2 .
N54 Eu2 N51 C57 133.1(3) . .
C56 N51 C52 C53 79.4(5) 2 .
C57 N51 C52 C53 -163.0(4) . .
Eu2 N51 C52 C53 -47.0(4) . .
N51 C52 C53 N54 62.5(5) . .
C52 C53 N54 C64 76.3(5) . .
C52 C53 N54 C55 -165.6(4) . .
C52 C53 N54 Eu2 -42.7(4) . .
F1 Eu2 N54 C64 16.0(4) . .
O66 Eu2 N54 C64 -24.2(3) . .
O66 Eu2 N54 C64 132.7(3) 2 .
N59 Eu2 N54 C64 68.4(3) 2 .
N59 Eu2 N54 C64 -86.6(4) . .
N51 Eu2 N54 C64 -106.8(4) . .
N51 Eu2 N54 C64 138.0(4) 2 .
N54 Eu2 N54 C64 -164.0(4) 2 .
F1 Eu2 N54 C53 135.2(2) . .
O66 Eu2 N54 C53 95.1(3) . .
O66 Eu2 N54 C53 -108.1(3) 2 .
N59 Eu2 N54 C53 -172.4(3) 2 .
N59 Eu2 N54 C53 32.6(3) . .
N51 Eu2 N54 C53 12.5(3) . .
N51 Eu2 N54 C53 -102.7(3) 2 .
N54 Eu2 N54 C53 -44.8(2) 2 .
F1 Eu2 N54 C55 -103.5(3) . .
O66 Eu2 N54 C55 -143.7(3) . .
O66 Eu2 N54 C55 13.2(3) 2 .
N59 Eu2 N54 C55 -51.1(3) 2 .
N59 Eu2 N54 C55 153.9(3) . .
N51 Eu2 N54 C55 133.7(3) . .
N51 Eu2 N54 C55 18.6(3) 2 .
N54 Eu2 N54 C55 76.5(3) 2 .
C64 N54 C55 C56 -165.1(4) . .
C53 N54 C55 C56 76.3(4) . .
Eu2 N54 C55 C56 -45.2(4) . .
N54 C55 C56 N51 56.5(5) . 2
C56 N51 C57 C58 -76.5(5) 2 .
C52 N51 C57 C58 166.9(4) . .
Eu2 N51 C57 C58 48.0(5) . .
N51 C57 C58 N59 -41.3(7) . .
N51 C57 C58 C63 139.3(6) . .
C63 C58 N59 C60 4.5(9) . .
C57 C58 N59 C60 -174.9(5) . .
C63 C58 N59 Eu2 -170.4(5) . .
C57 C58 N59 Eu2 10.2(7) . .
F1 Eu2 N59 C58 -137.1(5) . .
O66 Eu2 N59 C58 -61.7(4) . .
O66 Eu2 N59 C58 146.8(5) 2 .
N59 Eu2 N59 C58 -137.1(5) 2 .
N51 Eu2 N59 C58 11.7(4) . .
N51 Eu2 N59 C58 89.3(5) 2 .
N54 Eu2 N59 C58 82.4(4) 2 .
N54 Eu2 N59 C58 -8.8(5) . .
F1 Eu2 N59 C60 48.2(3) . .
O66 Eu2 N59 C60 123.5(3) . .
O66 Eu2 N59 C60 -27.9(3) 2 .
N59 Eu2 N59 C60 48.2(3) 2 .
N51 Eu2 N59 C60 -163.1(4) . .
N51 Eu2 N59 C60 -85.4(4) 2 .
N54 Eu2 N59 C60 -92.3(4) 2 .
N54 Eu2 N59 C60 176.5(3) . .
C58 N59 C60 C61 -2.5(8) . .
Eu2 N59 C60 C61 172.3(4) . .
N59 C60 C61 C62 0.0(10) . .
C60 C61 C62 C63 0.6(12) . .
C61 C62 C63 C58 1.3(13) . .
N59 C58 C63 C62 -3.9(12) . .
C57 C58 C63 C62 175.4(7) . .
C53 N54 C64 C65 -84.7(5) . .
C55 N54 C64 C65 156.6(4) . .
Eu2 N54 C64 C65 34.8(5) . .
N54 C64 C65 O66 -29.6(8) . .
N54 C64 C65 N67A 160.1(6) . .
N54 C64 C65 N67B 140.9(7) . .
N67A C65 O66 Eu2 173.6(7) . .
N67B C65 O66 Eu2 -165.7(6) . .
C64 C65 O66 Eu2 5.2(8) . .
F1 Eu2 O66 C65 -137.7(5) . .
O66 Eu2 O66 C65 -137.7(5) 2 .
N59 Eu2 O66 C65 -62.4(5) 2 .
N59 Eu2 O66 C65 147.6(5) . .
N51 Eu2 O66 C65 82.9(5) . .
N51 Eu2 O66 C65 -9.2(5) 2 .
N54 Eu2 O66 C65 88.0(5) 2 .
N54 Eu2 O66 C65 11.2(4) . .
O66 C65 N67A C68A 10.0(13) . .
N67B C65 N67A C68A -52.8(17) . .
C64 C65 N67A C68A 179.4(6) . .
C65 N67A C68A C69A 103.9(9) . .
N67A C68A C69A O70A -68.8(9) . .
C68A C69A O70A C71A -179.3(7) . .
C69A O70A C71A C72A 173.2(7) . .
O70A C71A C72A O73A -62.2(10) . .
O66 C65 N67B C68B -12.0(14) . .
N67A C65 N67B C68B 116(2) . .
C64 C65 N67B C68B 177.2(9) . .
C65 N67B C68B C69B 121.0(13) . .
N67B C68B C69B O70B -65.4(15) . .
C68B C69B O70B C71B -162.3(11) . .
C69B O70B C71B C72B 109.9(15) . .
O70B C71B C72B O73B -96.4(18) . .
